data_4020490
loop_
_publ_author_name
'Tony K. M. Shing'
'Gulice Y. C. Leung'
'To Luk'

_publ_section_title
;
 Arabinose-Derived Ketones as Catalysts for
 Asymmetric Epoxidation of Alkenes
;
_journal_name_full 'Journal of Organic Chemistry'
_journal_page_first 7279
_journal_page_last 7289
_journal_paper_doi 10.1021/jo050928f
_journal_volume 70
_journal_year 2005
_chemical_formula_sum 'C30 H46 O7'
_chemical_formula_weight 518.67
_space_group_IT_number 1
_symmetry_cell_setting triclinic
_symmetry_space_group_name_Hall 'P 1'
_symmetry_space_group_name_H-M 'P 1'
_cell_angle_alpha 74.60(3)
_cell_angle_beta 85.88(3)
_cell_angle_gamma 80.69(3)
_cell_formula_units_Z 2
_cell_length_a 9.6976(19)
_cell_length_b 10.401(2)
_cell_length_c 14.886(3)
_cell_measurement_temperature 293(2)
_cell_volume 1427.8(5)
_diffrn_ambient_temperature 293(2)
_exptl_crystal_density_diffrn 1.206
_cod_depositor_comments
;
The following automatic conversions were performed:
'_symmetry_cell_setting' value 'Triclinic' changed to 'triclinic'
according to '/home/saulius/struct/CIF-dictionaries/cif_core.dic'
dictionary named 'cif_core.dic' version 2.4.1 from 2010-06-29.

Automatic conversion script
Id: cif_fix_enum 1527 2010-12-29 10:47:43Z saulius 
;
_cod_database_code 4020490

loop_
_symmetry_equiv_pos_as_xyz
'x, y, z'

loop_
_atom_site_label
_atom_site_type_symbol
_atom_site_fract_x
_atom_site_fract_y
_atom_site_fract_z
_atom_site_U_iso_or_equiv
_atom_site_adp_type
_atom_site_occupancy
_atom_site_symmetry_multiplicity
_atom_site_calc_flag
_atom_site_refinement_flags
_atom_site_disorder_assembly
_atom_site_disorder_group
C1 C 0.5101(3) 0.5805(3) 0.20990(17) 0.0616(11) Uani 1 1 d G . .
C2 C 0.4804(4) 0.4820(2) 0.2893(2) 0.0733(12) Uani 1 1 d G . .
H2A H 0.4836 0.3934 0.2862 0.088 Uiso 1 1 calc R . .
C3 C 0.4459(5) 0.5160(3) 0.37316(18) 0.0835(15) Uani 1 1 d G . .
H3A H 0.4260 0.4501 0.4263 0.100 Uiso 1 1 calc R . .
C4 C 0.4411(5) 0.6484(4) 0.37768(19) 0.0841(15) Uani 1 1 d G . .
H4A H 0.4180 0.6711 0.4338 0.101 Uiso 1 1 calc R . .
C5 C 0.4708(4) 0.7469(3) 0.2983(2) 0.0807(14) Uani 1 1 d G . .
H5A H 0.4676 0.8355 0.3013 0.097 Uiso 1 1 calc R . .
C6 C 0.5053(4) 0.7130(3) 0.21442(19) 0.0701(12) Uani 1 1 d G . .
H6A H 0.5252 0.7789 0.1613 0.084 Uiso 1 1 calc R . .
C7 C 0.5323(6) 0.5420(5) 0.1197(3) 0.0790(15) Uani 1 1 d . . .
H7A H 0.5680 0.4465 0.1315 0.095 Uiso 1 1 calc R . .
H7B H 0.4439 0.5584 0.0890 0.095 Uiso 1 1 calc R . .
C8 C 0.6466(5) 0.5850(4) -0.0254(3) 0.0605(10) Uani 1 1 d . . .
H8A H 0.6712 0.4869 -0.0137 0.073 Uiso 1 1 calc R . .
C9 C 0.7645(4) 0.6501(4) -0.0812(3) 0.0570(9) Uani 1 1 d . . .
H9A H 0.7779 0.6232 -0.1398 0.068 Uiso 1 1 calc R . .
C10 C 0.7273(4) 0.8008(4) -0.1031(3) 0.0556(9) Uani 1 1 d . . .
H10A H 0.7173 0.8302 -0.0453 0.067 Uiso 1 1 calc R . .
C11 C 0.5937(5) 0.8454(5) -0.1551(3) 0.0644(11) Uani 1 1 d . . .
H11A H 0.5641 0.9421 -0.1617 0.077 Uiso 1 1 calc R . .
C12 C 0.4826(5) 0.7686(5) -0.1019(4) 0.0736(13) Uani 1 1 d . . .
H12A H 0.4578 0.7974 -0.0452 0.088 Uiso 1 1 calc R . .
H12B H 0.3998 0.7903 -0.1391 0.088 Uiso 1 1 calc R . .
C13 C 1.0053(4) 0.6640(5) -0.0853(3) 0.0618(10) Uani 1 1 d . . .
C14 C 1.1293(5) 0.6167(6) -0.0228(4) 0.0772(13) Uani 1 1 d . . .
H14A H 1.1458 0.5199 -0.0046 0.116 Uiso 1 1 calc R . .
H14B H 1.1104 0.6502 0.0317 0.116 Uiso 1 1 calc R . .
H14C H 1.2104 0.6498 -0.0559 0.116 Uiso 1 1 calc R . .
C15 C 0.9694(5) 0.8200(4) -0.1186(3) 0.0602(10) Uani 1 1 d . . .
C16 C 1.0709(5) 0.8846(6) -0.1922(4) 0.0778(13) Uani 1 1 d . . .
H16A H 1.0433 0.9806 -0.2093 0.117 Uiso 1 1 calc R . .
H16B H 1.0706 0.8505 -0.2461 0.117 Uiso 1 1 calc R . .
H16C H 1.1632 0.8638 -0.1678 0.117 Uiso 1 1 calc R . .
C17 C 1.0610(7) 0.4816(5) -0.1603(4) 0.0895(17) Uani 1 1 d . . .
H17A H 0.9902 0.4337 -0.1227 0.134 Uiso 1 1 calc R . .
H17B H 1.1495 0.4488 -0.1297 0.134 Uiso 1 1 calc R . .
C18 C 1.0720(7) 0.4563(5) -0.2539(4) 0.0828(15) Uani 1 1 d . . .
H18A H 0.9773 0.4832 -0.2778 0.099 Uiso 1 1 calc R . .
C19 C 1.1066(10) 0.3072(6) -0.2480(5) 0.113(2) Uani 1 1 d . . .
H19A H 1.0347 0.2610 -0.2103 0.135 Uiso 1 1 calc R . .
H19B H 1.1945 0.2722 -0.2169 0.135 Uiso 1 1 calc R . .
C20 C 1.1179(10) 0.2760(8) -0.3439(6) 0.128(3) Uani 1 1 d . . .
H20A H 1.1560 0.1817 -0.3361 0.153 Uiso 1 1 calc R . .
H20B H 1.0249 0.2901 -0.3681 0.153 Uiso 1 1 calc R . .
C21 C 1.2045(9) 0.3575(8) -0.4111(6) 0.116(2) Uani 1 1 d . . .
H21A H 1.1941 0.3438 -0.4721 0.139 Uiso 1 1 calc R . .
H21B H 1.3016 0.3279 -0.3947 0.139 Uiso 1 1 calc R . .
C22 C 1.1685(11) 0.5045(8) -0.4162(5) 0.129(3) Uani 1 1 d . . .
H22A H 1.0794 0.5382 -0.4460 0.154 Uiso 1 1 calc R . .
H22B H 1.2386 0.5519 -0.4552 0.154 Uiso 1 1 calc R . .
C23 C 1.1595(9) 0.5365(7) -0.3232(5) 0.107(2) Uani 1 1 d . . .
H23A H 1.2530 0.5217 -0.2996 0.128 Uiso 1 1 calc R . .
H23B H 1.1227 0.6312 -0.3315 0.128 Uiso 1 1 calc R . .
C24 C 0.9427(6) 1.0064(5) -0.0465(3) 0.0727(12) Uani 1 1 d . . .
H24A H 0.8716 1.0488 -0.0922 0.087 Uiso 1 1 calc R . .
H24B H 1.0285 1.0426 -0.0692 0.087 Uiso 1 1 calc R . .
C25 C 0.8969(5) 1.0383(5) 0.0450(3) 0.0689(12) Uani 1 1 d . . .
H25A H 0.9666 0.9873 0.0908 0.083 Uiso 1 1 calc R . .
C26 C 0.7592(5) 0.9960(5) 0.0806(3) 0.0723(12) Uani 1 1 d . . .
H26A H 0.7669 0.8989 0.0921 0.087 Uiso 1 1 calc R . .
H26B H 0.6903 1.0369 0.0333 0.087 Uiso 1 1 calc R . .
C27 C 0.7094(7) 1.0362(5) 0.1700(4) 0.0828(14) Uani 1 1 d . . .
H27A H 0.6158 1.0147 0.1870 0.099 Uiso 1 1 calc R . .
H27B H 0.7705 0.9849 0.2201 0.099 Uiso 1 1 calc R . .
C28 C 0.7088(7) 1.1845(6) 0.1586(4) 0.0930(17) Uani 1 1 d . . .
H28A H 0.6824 1.2057 0.2177 0.112 Uiso 1 1 calc R . .
H28B H 0.6395 1.2356 0.1137 0.112 Uiso 1 1 calc R . .
C29 C 0.8501(7) 1.2259(5) 0.1259(4) 0.0860(15) Uani 1 1 d . . .
H29A H 0.8444 1.3227 0.1156 0.103 Uiso 1 1 calc R . .
H29B H 0.9178 1.1823 0.1736 0.103 Uiso 1 1 calc R . .
C30 C 0.8967(6) 1.1867(5) 0.0369(4) 0.0762(13) Uani 1 1 d . . .
H30A H 0.9903 1.2081 0.0195 0.091 Uiso 1 1 calc R . .
H30B H 0.8352 1.2398 -0.0124 0.091 Uiso 1 1 calc R . .
O1 O 0.6287(3) 0.6178(3) 0.06080(19) 0.0609(7) Uani 1 1 d . . .
O2 O 0.5246(3) 0.6259(4) -0.0779(2) 0.0718(9) Uani 1 1 d . . .
O3 O 0.6071(4) 0.8198(4) -0.2452(2) 0.0810(9) Uani 1 1 d . . .
H3B H 0.6666 0.8614 -0.2766 0.121 Uiso 1 1 calc R . .
O4 O 0.8915(3) 0.6088(3) -0.0322(2) 0.0607(7) Uani 1 1 d . . .
O5 O 1.0248(3) 0.6225(3) -0.1688(2) 0.0655(8) Uani 1 1 d . . .
O6 O 0.9650(3) 0.8646(3) -0.0358(2) 0.0648(7) Uani 1 1 d . . .
O7 O 0.8362(3) 0.8605(3) -0.16166(19) 0.0589(7) Uani 1 1 d . . .
C41 C 0.2754(4) 1.1400(4) -0.8204(2) 0.0701(12) Uani 1 1 d G . .
C42 C 0.2532(4) 1.0222(3) -0.8408(3) 0.0833(14) Uani 1 1 d G . .
H42A H 0.2200 0.9540 -0.7945 0.100 Uiso 1 1 calc R . .
C43 C 0.2806(5) 1.0064(5) -0.9305(3) 0.109(2) Uani 1 1 d G . .
H43A H 0.2658 0.9276 -0.9442 0.130 Uiso 1 1 calc R . .
C44 C 0.3302(5) 1.1084(7) -0.9998(2) 0.117(2) Uani 1 1 d G . .
H44A H 0.3485 1.0978 -1.0598 0.140 Uiso 1 1 calc R . .
C45 C 0.3524(5) 1.2262(5) -0.9794(3) 0.123(3) Uani 1 1 d G . .
H45A H 0.3855 1.2944 -1.0257 0.148 Uiso 1 1 calc R . .
C46 C 0.3250(5) 1.2420(4) -0.8897(3) 0.0958(17) Uani 1 1 d G . .
H46A H 0.3398 1.3208 -0.8760 0.115 Uiso 1 1 calc R . .
C47 C 0.2465(5) 1.1552(7) -0.7235(4) 0.0861(16) Uani 1 1 d . . .
H47A H 0.2238 1.2501 -0.7250 0.103 Uiso 1 1 calc R . .
H47B H 0.1671 1.1111 -0.6959 0.103 Uiso 1 1 calc R . .
C48 C 0.3583(5) 1.1324(5) -0.5836(3) 0.0647(11) Uani 1 1 d . . .
H48A H 0.3465 1.2310 -0.5974 0.078 Uiso 1 1 calc R . .
C49 C 0.4915(4) 1.0753(4) -0.5297(3) 0.0573(9) Uani 1 1 d . . .
H49A H 0.4836 1.1070 -0.4728 0.069 Uiso 1 1 calc R . .
C50 C 0.5095(4) 0.9245(4) -0.5022(3) 0.0563(9) Uani 1 1 d . . .
H50A H 0.5168 0.8914 -0.5584 0.068 Uiso 1 1 calc R . .
C51 C 0.3858(5) 0.8776(5) -0.4430(3) 0.0676(11) Uani 1 1 d . . .
H51A H 0.3927 0.7795 -0.4313 0.081 Uiso 1 1 calc R . .
C52 C 0.2553(5) 0.9451(6) -0.4962(4) 0.0793(14) Uani 1 1 d . . .
H52A H 0.2535 0.9094 -0.5500 0.095 Uiso 1 1 calc R . .
H52B H 0.1742 0.9221 -0.4566 0.095 Uiso 1 1 calc R . .
C53 C 0.7351(5) 1.0705(5) -0.5316(3) 0.0630(11) Uani 1 1 d . . .
C54 C 0.8518(5) 1.1223(6) -0.5971(4) 0.0758(13) Uani 1 1 d . . .
H54A H 0.8337 1.2190 -0.6167 0.114 Uiso 1 1 calc R . .
H54B H 0.8570 1.0865 -0.6506 0.114 Uiso 1 1 calc R . .
H54C H 0.9388 1.0944 -0.5656 0.114 Uiso 1 1 calc R . .
C55 C 0.7565(4) 0.9145(5) -0.4974(3) 0.0581(10) Uani 1 1 d . . .
C56 C 0.8715(5) 0.8591(6) -0.4287(4) 0.0793(14) Uani 1 1 d . . .
H56A H 0.8791 0.7626 -0.4091 0.119 Uiso 1 1 calc R . .
H56B H 0.8503 0.8954 -0.3755 0.119 Uiso 1 1 calc R . .
H56C H 0.9583 0.8841 -0.4576 0.119 Uiso 1 1 calc R . .
C57 C 0.7225(7) 1.2540(5) -0.4587(4) 0.0836(15) Uani 1 1 d . . .
H57A H 0.6691 1.3052 -0.5127 0.100 Uiso 1 1 calc R . .
H57B H 0.8173 1.2746 -0.4692 0.100 Uiso 1 1 calc R . .
C58 C 0.6606(7) 1.2948(6) -0.3757(4) 0.0833(15) Uani 1 1 d . . .
H58A H 0.5607 1.2957 -0.3826 0.100 Uiso 1 1 calc R . .
C59 C 0.6852(10) 1.2045(6) -0.2863(4) 0.116(3) Uani 1 1 d . . .
H59A H 0.7850 1.1882 -0.2763 0.139 Uiso 1 1 calc R . .
H59B H 0.6573 1.1192 -0.2865 0.139 Uiso 1 1 calc R . .
C60 C 0.6108(9) 1.2505(7) -0.2043(5) 0.110(2) Uani 1 1 d . . .
H60A H 0.5128 1.2410 -0.2031 0.132 Uiso 1 1 calc R . .
H60B H 0.6505 1.1930 -0.1468 0.132 Uiso 1 1 calc R . .
C61 C 0.6229(12) 1.3951(8) -0.2098(6) 0.141(3) Uani 1 1 d . . .
H61A H 0.5568 1.4252 -0.1648 0.169 Uiso 1 1 calc R . .
H61B H 0.7159 1.3984 -0.1913 0.169 Uiso 1 1 calc R . .
C62 C 0.5988(12) 1.4879(8) -0.2989(6) 0.136(3) Uani 1 1 d . . .
H62A H 0.6325 1.5708 -0.2990 0.164 Uiso 1 1 calc R . .
H62B H 0.4988 1.5092 -0.3079 0.164 Uiso 1 1 calc R . .
C63 C 0.6666(8) 1.4387(6) -0.3795(5) 0.0969(18) Uani 1 1 d . . .
H63A H 0.6228 1.4949 -0.4361 0.116 Uiso 1 1 calc R . .
H63B H 0.7640 1.4515 -0.3841 0.116 Uiso 1 1 calc R . .
C64 C 0.7975(5) 0.7285(5) -0.5688(4) 0.0708(12) Uani 1 1 d . . .
H64A H 0.7070 0.6981 -0.5553 0.085 Uiso 1 1 calc R . .
H64B H 0.8572 0.6823 -0.5168 0.085 Uiso 1 1 calc R . .
C65 C 0.8608(5) 0.6946(5) -0.6562(3) 0.0639(11) Uani 1 1 d . . .
H65A H 0.8017 0.7469 -0.7082 0.077 Uiso 1 1 calc R . .
C66 C 0.8632(6) 0.5466(5) -0.6496(4) 0.0807(14) Uani 1 1 d . . .
H66A H 0.7681 0.5267 -0.6419 0.097 Uiso 1 1 calc R . .
H66B H 0.9135 0.4933 -0.5948 0.097 Uiso 1 1 calc R . .
C67 C 0.9316(7) 0.5059(5) -0.7348(4) 0.0907(17) Uani 1 1 d . . .
H67A H 0.9348 0.4096 -0.7259 0.109 Uiso 1 1 calc R . .
H67B H 0.8764 0.5521 -0.7890 0.109 Uiso 1 1 calc R . .
C68 C 1.0764(7) 0.5402(5) -0.7514(4) 0.0882(16) Uani 1 1 d . . .
H68A H 1.1167 0.5170 -0.8076 0.106 Uiso 1 1 calc R . .
H68B H 1.1337 0.4878 -0.6996 0.106 Uiso 1 1 calc R . .
C69 C 1.0764(6) 0.6894(5) -0.7616(4) 0.0840(15) Uani 1 1 d . . .
H69A H 1.1719 0.7082 -0.7690 0.101 Uiso 1 1 calc R . .
H69B H 1.0269 0.7415 -0.8170 0.101 Uiso 1 1 calc R . .
C70 C 1.0075(5) 0.7319(5) -0.6776(4) 0.0739(13) Uani 1 1 d . . .
H70A H 1.0024 0.8287 -0.6886 0.089 Uiso 1 1 calc R . .
H70B H 1.0647 0.6891 -0.6238 0.089 Uiso 1 1 calc R . .
O11 O 0.3681(3) 1.0957(3) -0.6678(2) 0.0636(7) Uani 1 1 d . . .
O12 O 0.2444(3) 1.0875(4) -0.5269(2) 0.0744(9) Uani 1 1 d . . .
O13 O 0.3745(3) 0.9129(4) -0.3576(2) 0.0833(10) Uani 1 1 d . . .
H13A H 0.4450 0.8783 -0.3278 0.125 Uiso 1 1 calc R . .
O14 O 0.6099(3) 1.1202(3) -0.58286(19) 0.0607(7) Uani 1 1 d . . .
O15 O 0.7244(3) 1.1140(3) -0.4487(2) 0.0666(8) Uani 1 1 d . . .
O16 O 0.7818(3) 0.8695(3) -0.5798(2) 0.0647(8) Uani 1 1 d . . .
O17 O 0.6334(3) 0.8709(3) -0.44986(18) 0.0577(7) Uani 1 1 d . . .

loop_
_atom_site_aniso_label
_atom_site_aniso_U_11
_atom_site_aniso_U_22
_atom_site_aniso_U_33
_atom_site_aniso_U_23
_atom_site_aniso_U_13
_atom_site_aniso_U_12
C1 0.061(3) 0.061(3) 0.064(3) -0.0183(19) 0.0132(18) -0.013(2)
C2 0.088(3) 0.062(3) 0.072(3) -0.016(2) 0.015(2) -0.027(2)
C3 0.102(4) 0.086(4) 0.066(3) -0.017(2) 0.016(2) -0.037(3)
C4 0.092(4) 0.097(4) 0.073(3) -0.033(3) 0.013(3) -0.031(3)
C5 0.098(4) 0.070(3) 0.080(3) -0.030(2) 0.006(3) -0.018(3)
C6 0.079(3) 0.063(3) 0.069(3) -0.019(2) 0.007(2) -0.014(2)
C7 0.106(4) 0.065(3) 0.075(3) -0.026(2) 0.031(3) -0.038(3)
C8 0.066(3) 0.056(2) 0.063(3) -0.0205(18) 0.0090(19) -0.016(2)
C9 0.055(2) 0.065(2) 0.053(2) -0.0203(17) 0.0078(17) -0.0109(19)
C10 0.054(2) 0.061(2) 0.050(2) -0.0126(16) 0.0055(16) -0.0102(18)
C11 0.064(3) 0.069(3) 0.060(3) -0.018(2) -0.0018(19) -0.007(2)
C12 0.055(3) 0.084(4) 0.080(3) -0.019(2) 0.002(2) -0.011(2)
C13 0.057(2) 0.070(3) 0.058(2) -0.0175(19) 0.0080(18) -0.010(2)
C14 0.059(3) 0.090(3) 0.075(3) -0.015(2) -0.005(2) 0.003(2)
C15 0.056(2) 0.058(2) 0.065(3) -0.0139(19) 0.0073(18) -0.0111(19)
C16 0.067(3) 0.090(3) 0.071(3) -0.010(2) 0.015(2) -0.020(3)
C17 0.121(5) 0.066(3) 0.072(3) -0.017(2) 0.016(3) 0.004(3)
C18 0.095(4) 0.077(3) 0.077(3) -0.026(2) 0.025(3) -0.015(3)
C19 0.160(7) 0.080(4) 0.098(5) -0.034(3) 0.036(4) -0.019(4)
C20 0.168(8) 0.105(5) 0.124(6) -0.058(4) 0.047(5) -0.034(5)
C21 0.121(5) 0.118(5) 0.122(5) -0.067(4) 0.043(4) -0.016(4)
C22 0.170(8) 0.129(6) 0.096(5) -0.048(4) 0.060(5) -0.044(5)
C23 0.132(6) 0.097(4) 0.097(4) -0.036(3) 0.047(4) -0.033(4)
C24 0.085(3) 0.058(3) 0.076(3) -0.013(2) -0.001(2) -0.019(2)
C25 0.080(3) 0.064(3) 0.064(3) -0.016(2) -0.004(2) -0.016(2)
C26 0.078(3) 0.063(3) 0.076(3) -0.017(2) -0.002(2) -0.012(2)
C27 0.100(4) 0.069(3) 0.079(3) -0.021(2) 0.009(3) -0.014(3)
C28 0.117(5) 0.069(3) 0.091(4) -0.027(3) -0.007(3) 0.005(3)
C29 0.108(5) 0.062(3) 0.094(4) -0.028(2) -0.013(3) -0.014(3)
C30 0.092(4) 0.063(3) 0.075(3) -0.016(2) -0.005(2) -0.018(3)
O1 0.0722(18) 0.0624(16) 0.0512(16) -0.0171(12) 0.0124(12) -0.0213(14)
O2 0.068(2) 0.081(2) 0.076(2) -0.0311(16) 0.0074(15) -0.0256(17)
O3 0.074(2) 0.113(3) 0.0557(19) -0.0195(16) -0.0025(14) -0.0168(19)
O4 0.0578(16) 0.0613(17) 0.0581(17) -0.0110(12) 0.0027(12) -0.0036(13)
O5 0.0690(19) 0.0634(18) 0.0594(18) -0.0160(13) 0.0081(13) -0.0003(14)
O6 0.0700(19) 0.0628(18) 0.0637(17) -0.0185(13) -0.0022(13) -0.0123(14)
O7 0.0580(17) 0.0595(17) 0.0551(16) -0.0075(12) 0.0048(12) -0.0121(13)
C41 0.061(3) 0.076(3) 0.071(3) -0.016(2) -0.009(2) -0.007(2)
C42 0.084(4) 0.077(3) 0.086(4) -0.019(3) -0.009(3) -0.007(3)
C43 0.100(5) 0.121(5) 0.120(6) -0.067(5) -0.019(4) 0.005(4)
C44 0.098(5) 0.164(7) 0.083(5) -0.036(5) -0.011(3) 0.008(5)
C45 0.101(5) 0.151(7) 0.088(5) 0.017(4) 0.007(3) -0.017(5)
C46 0.084(4) 0.094(4) 0.103(5) -0.010(3) -0.010(3) -0.018(3)
C47 0.064(3) 0.113(4) 0.076(3) -0.029(3) -0.026(2) 0.021(3)
C48 0.063(3) 0.065(3) 0.067(3) -0.025(2) -0.0029(19) 0.001(2)
C49 0.056(2) 0.059(2) 0.059(2) -0.0201(17) 0.0000(17) -0.0113(19)
C50 0.047(2) 0.066(3) 0.056(2) -0.0178(18) 0.0021(16) -0.0078(18)
C51 0.057(3) 0.083(3) 0.064(3) -0.018(2) 0.0043(19) -0.019(2)
C52 0.048(2) 0.112(4) 0.079(3) -0.020(3) 0.001(2) -0.024(3)
C53 0.060(3) 0.072(3) 0.063(3) -0.021(2) 0.0033(19) -0.021(2)
C54 0.067(3) 0.094(4) 0.073(3) -0.021(2) 0.014(2) -0.035(3)
C55 0.048(2) 0.072(3) 0.057(2) -0.0184(19) 0.0053(16) -0.015(2)
C56 0.053(3) 0.102(4) 0.077(3) -0.011(3) -0.004(2) -0.016(3)
C57 0.109(4) 0.074(3) 0.079(3) -0.025(2) -0.001(3) -0.036(3)
C58 0.101(4) 0.076(3) 0.080(4) -0.028(3) 0.016(3) -0.029(3)
C59 0.194(8) 0.069(4) 0.085(4) -0.028(3) 0.007(4) -0.013(4)
C60 0.147(6) 0.099(4) 0.084(4) -0.036(3) 0.012(4) -0.009(4)
C61 0.225(10) 0.096(5) 0.117(6) -0.065(5) -0.017(6) 0.000(5)
C62 0.190(9) 0.080(4) 0.142(7) -0.042(4) 0.023(6) -0.017(5)
C63 0.133(6) 0.065(3) 0.095(4) -0.021(3) -0.005(4) -0.020(3)
C64 0.065(3) 0.066(3) 0.078(3) -0.016(2) 0.013(2) -0.010(2)
C65 0.059(2) 0.059(2) 0.072(3) -0.0156(19) 0.0079(19) -0.008(2)
C66 0.082(3) 0.065(3) 0.093(4) -0.017(2) 0.016(3) -0.018(3)
C67 0.126(5) 0.062(3) 0.088(4) -0.030(3) 0.012(3) -0.015(3)
C68 0.104(4) 0.068(3) 0.084(4) -0.020(2) 0.027(3) 0.001(3)
C69 0.084(4) 0.071(3) 0.094(4) -0.023(3) 0.027(3) -0.010(3)
C70 0.068(3) 0.068(3) 0.086(3) -0.023(2) 0.017(2) -0.017(2)
O11 0.0582(17) 0.0709(18) 0.0604(17) -0.0216(13) -0.0072(12) 0.0049(14)
O12 0.0553(18) 0.088(2) 0.078(2) -0.0245(16) -0.0001(14) -0.0017(16)
O13 0.0623(19) 0.125(3) 0.062(2) -0.0255(18) 0.0096(14) -0.0157(19)
O14 0.0634(17) 0.0613(17) 0.0596(17) -0.0166(12) 0.0030(13) -0.0161(14)
O15 0.0715(19) 0.073(2) 0.0634(18) -0.0234(14) 0.0050(13) -0.0284(16)
O16 0.0673(19) 0.0601(18) 0.0663(18) -0.0192(13) 0.0130(13) -0.0102(14)
O17 0.0493(15) 0.0653(17) 0.0576(16) -0.0135(12) 0.0024(12) -0.0113(13)

loop_
_geom_bond_atom_site_label_1
_geom_bond_atom_site_label_2
_geom_bond_distance
_geom_bond_site_symmetry_2
_geom_bond_publ_flag
C1 C2 1.3900 . ?
C1 C6 1.3900 . ?
C1 C7 1.492(5) . ?
C2 C3 1.3900 . ?
C3 C4 1.3900 . ?
C4 C5 1.3900 . ?
C5 C6 1.3900 . ?
C7 O1 1.420(5) . ?
C8 O1 1.405(5) . ?
C8 O2 1.408(6) . ?
C8 C9 1.507(6) . ?
C9 O4 1.422(5) . ?
C9 C10 1.502(6) . ?
C10 O7 1.432(5) . ?
C10 C11 1.501(6) . ?
C11 O3 1.428(5) . ?
C11 C12 1.499(7) . ?
C12 O2 1.429(6) . ?
C13 O5 1.413(5) . ?
C13 O4 1.418(5) . ?
C13 C14 1.509(7) . ?
C13 C15 1.553(6) . ?
C15 O6 1.423(5) . ?
C15 O7 1.434(6) . ?
C15 C16 1.513(6) . ?
C17 O5 1.424(6) . ?
C17 C18 1.478(7) . ?
C18 C23 1.458(8) . ?
C18 C19 1.512(8) . ?
C19 C20 1.539(9) . ?
C20 C21 1.443(10) . ?
C21 C22 1.495(10) . ?
C22 C23 1.502(9) . ?
C24 O6 1.423(6) . ?
C24 C25 1.506(6) . ?
C25 C26 1.490(7) . ?
C25 C30 1.516(6) . ?
C26 C27 1.522(7) . ?
C27 C28 1.505(7) . ?
C28 C29 1.511(9) . ?
C29 C30 1.506(7) . ?
C41 C42 1.3900 . ?
C41 C46 1.3900 . ?
C41 C47 1.495(6) . ?
C42 C43 1.3900 . ?
C43 C44 1.3900 . ?
C44 C45 1.3900 . ?
C45 C46 1.3900 . ?
C47 O11 1.446(5) . ?
C48 O11 1.398(5) . ?
C48 O12 1.404(6) . ?
C48 C49 1.521(6) . ?
C49 O14 1.418(5) . ?
C49 C50 1.497(6) . ?
C50 O17 1.431(5) . ?
C50 C51 1.504(6) . ?
C51 O13 1.408(6) . ?
C51 C52 1.511(7) . ?
C52 O12 1.419(7) . ?
C53 O15 1.415(5) . ?
C53 O14 1.430(6) . ?
C53 C54 1.510(6) . ?
C53 C55 1.551(6) . ?
C55 O16 1.417(5) . ?
C55 O17 1.419(5) . ?
C55 C56 1.505(6) . ?
C57 O15 1.421(6) . ?
C57 C58 1.467(7) . ?
C58 C59 1.421(9) . ?
C58 C63 1.494(8) . ?
C59 C60 1.520(9) . ?
C60 C61 1.508(10) . ?
C61 C62 1.428(12) . ?
C62 C63 1.496(10) . ?
C64 O16 1.416(6) . ?
C64 C65 1.501(6) . ?
C65 C66 1.513(7) . ?
C65 C70 1.524(7) . ?
C66 C67 1.518(7) . ?
C67 C68 1.492(9) . ?
C68 C69 1.518(7) . ?
C69 C70 1.510(7) . ?

loop_
_cod_related_entry_id
_cod_related_entry_database
_cod_related_entry_code
1 ChemSpider 9788037
